data_7125901
loop_
_publ_author_name
'Terashima, Kyu'
'Kawasaki-Takasuka, Tomoko'
'Agou, Tomohiro'
'Kubota, Toshio'
'Yamazaki, Takashi'

_publ_section_title
;
 Construction of trifluoromethylated quaternary stereocenters via
 p-quinone methides.
;
_journal_issue 20
_journal_name_full 'Chemical communications (Cambridge, England)'
_journal_page_first 3031
_journal_page_last 3034
_journal_paper_doi 10.1039/c9cc08936e
_journal_volume 56
_journal_year 2020
_chemical_formula_moiety 'C23 H25 F3 O7'
_chemical_formula_sum 'C23 H25 F3 O7'
_chemical_formula_weight 470.43
_space_group_crystal_system triclinic
_space_group_IT_number 2
_space_group_name_Hall '-P 1'
_space_group_name_H-M_alt 'P -1'
_atom_sites_solution_hydrogens geom
_audit_creation_method SHELXL-2014/7
_audit_update_record
;
2019-10-08 deposited with the CCDC.	2020-02-03 downloaded from the CCDC.
;
_cell_angle_alpha 84.786(3)
_cell_angle_beta 88.888(3)
_cell_angle_gamma 89.989(3)
_cell_formula_units_Z 2
_cell_length_a 8.6848(3)
_cell_length_b 9.8256(3)
_cell_length_c 13.1255(5)
_cell_measurement_reflns_used 5940
_cell_measurement_temperature 173(2)
_cell_measurement_theta_max 32.4360
_cell_measurement_theta_min 2.5070
_cell_volume 1115.20(7)
_computing_cell_refinement 'CrysAlisPro 1.171.38.46 (Rigaku OD, 2015)'
_computing_data_collection 'CrystalClear-SM Expert 2.1'
_computing_data_reduction 'CrysAlisPro 1.171.38.46 (Rigaku OD, 2015)'
_computing_molecular_graphics
;
Yadokari-XG Revision 979 (Wakita, Nemoto, et al., 2016)
;
_computing_publication_material
;
Yadokari-XG Revision 979 (Wakita, Nemoto, et al., 2016)
;
_computing_structure_refinement 'SHELXL-2016/6 (Sheldrick, 2016)'
_computing_structure_solution 'SHELXT-2014/5 (Sheldrick, 2014)'
_diffrn_ambient_temperature 173(2)
_diffrn_measured_fraction_theta_full 0.973
_diffrn_measured_fraction_theta_max 0.972
_diffrn_measurement_device_type 'Rigaku P200'
_diffrn_measurement_method \w
_diffrn_radiation_type MoK\a
_diffrn_radiation_wavelength 0.71073
_diffrn_reflns_av_R_equivalents 0.0777
_diffrn_reflns_av_unetI/netI 0.0928
_diffrn_reflns_Laue_measured_fraction_full 0.973
_diffrn_reflns_Laue_measured_fraction_max 0.972
_diffrn_reflns_limit_h_max 10
_diffrn_reflns_limit_h_min -10
_diffrn_reflns_limit_k_max 11
_diffrn_reflns_limit_k_min -11
_diffrn_reflns_limit_l_max 15
_diffrn_reflns_limit_l_min -15
_diffrn_reflns_number 9822
_diffrn_reflns_point_group_measured_fraction_full 0.973
_diffrn_reflns_point_group_measured_fraction_max 0.972
_diffrn_reflns_theta_full 25.242
_diffrn_reflns_theta_max 25.497
_diffrn_reflns_theta_min 2.791
_diffrn_source 'Rigaku VariMax Mo'
_exptl_absorpt_coefficient_mu 0.119
_exptl_absorpt_correction_T_max 1.00000
_exptl_absorpt_correction_T_min 0.94433
_exptl_absorpt_correction_type multi-scan
_exptl_absorpt_process_details
;
CrysAlisPro 1.171.38.46 (Rigaku Oxford Diffraction, 2015)
Empirical absorption correction using spherical harmonics,
 implemented in SCALE3 ABSPACK scaling algorithm.
;
_exptl_crystal_colour colourless
_exptl_crystal_density_diffrn 1.401
_exptl_crystal_description block
_exptl_crystal_F_000 492
_exptl_crystal_size_max .213
_exptl_crystal_size_mid .185
_exptl_crystal_size_min .169
_refine_diff_density_max 0.212
_refine_diff_density_min -0.239
_refine_diff_density_rms 0.049
_refine_ls_extinction_method none
_refine_ls_goodness_of_fit_ref 0.959
_refine_ls_hydrogen_treatment constr
_refine_ls_matrix_type full
_refine_ls_number_parameters 302
_refine_ls_number_reflns 4031
_refine_ls_number_restraints 0
_refine_ls_restrained_S_all 0.959
_refine_ls_R_factor_all 0.0610
_refine_ls_R_factor_gt 0.0511
_refine_ls_shift/su_max 0.000
_refine_ls_shift/su_mean 0.000
_refine_ls_structure_factor_coef Fsqd
_refine_ls_weighting_details 'w=1/[\s^2^(Fo^2^)+(0.0448P)^2^] where P=(Fo^2^+2Fc^2^)/3'
_refine_ls_weighting_scheme calc
_refine_ls_wR_factor_gt 0.1197
_refine_ls_wR_factor_ref 0.1282
_reflns_Friedel_coverage 0.000
_reflns_number_gt 2997
_reflns_number_total 4031
_reflns_threshold_expression 'I > 2\s(I)'
_cod_data_source_file c9cc08936e2.cif
_cod_data_source_block TY1
_cod_depositor_comments 'Adding full bibliography for 7125900--7125901.cif.'
_cod_database_code 7125901
_shelx_shelxl_version_number 2014/7
_shelx_space_group_comment
;
The symmetry employed for this shelxl refinement is uniquely defined
by the following loop, which should always be used as a source of
symmetry information in preference to the above space-group names.
They are only intended as comments.
;
_oxdiff_exptl_absorpt_empirical_full_min 0.907
_oxdiff_exptl_absorpt_empirical_full_max 1.136
_oxdiff_exptl_absorpt_empirical_details
;
Empirical correction (ABSPACK) includes:
- Absorption correction using spherical harmonics
- Frame scaling
- Detector area scaling
;

loop_
_space_group_symop_operation_xyz
'x, y, z'
'-x, -y, -z'

loop_
_atom_site_label
_atom_site_type_symbol
_atom_site_fract_x
_atom_site_fract_y
_atom_site_fract_z
_atom_site_U_iso_or_equiv
_atom_site_adp_type
_atom_site_occupancy
_atom_site_site_symmetry_order
_atom_site_calc_flag
_atom_site_refinement_flags_posn
_atom_site_refinement_flags_adp
F001 F 0.24018(12) 0.19161(13) 0.14718(9) 0.0444(3) Uani 1 1 d . .
F002 F 0.32625(15) 0.02873(12) 0.25059(9) 0.0485(3) Uani 1 1 d . .
F003 F 0.45688(13) 0.10108(13) 0.11594(9) 0.0460(3) Uani 1 1 d . .
O10 O 0.73218(14) 0.25356(13) 0.12929(9) 0.0321(3) Uani 1 1 d . .
O005 O 0.68523(15) 0.46536(13) 0.27491(10) 0.0331(3) Uani 1 1 d . .
O006 O 0.63736(16) 0.55143(14) 0.11346(10) 0.0380(4) Uani 1 1 d . .
O007 O 0.11737(16) 0.39372(16) 0.60485(11) 0.0450(4) Uani 1 1 d . .
H1 H 0.1755 0.4348 0.6423 0.068 Uiso 1 1 calc R U
O008 O 0.34945(15) 0.56080(14) 0.26057(11) 0.0391(4) Uani 1 1 d . .
O009 O 0.92974(17) 0.17101(16) 0.02725(12) 0.0498(4) Uani 1 1 d . .
O00A O 0.21685(17) 0.47061(17) 0.13759(11) 0.0530(4) Uani 1 1 d . .
C00B C 0.3600(2) 0.27404(18) 0.35093(13) 0.0266(4) Uani 1 1 d . .
C00C C 0.8699(2) 0.1018(2) 0.25169(16) 0.0348(5) Uani 1 1 d . .
H2 H 0.9598 0.1073 0.2091 0.042 Uiso 1 1 calc R U
C00D C 0.7395(2) 0.17522(18) 0.22167(14) 0.0290(4) Uani 1 1 d . .
C00E C 0.6059(2) 0.16991(18) 0.28357(14) 0.0277(4) Uani 1 1 d . .
C00F C 0.4368(2) 0.32731(18) 0.43076(14) 0.0288(4) Uani 1 1 d . .
H3 H 0.5456 0.3370 0.4264 0.035 Uiso 1 1 calc R U
C00G C 0.6088(2) 0.08242(19) 0.37321(15) 0.0356(5) Uani 1 1 d . .
H4 H 0.5181 0.0727 0.4149 0.043 Uiso 1 1 calc R U
C00H C 0.6110(2) 0.46773(19) 0.19758(14) 0.0302(4) Uani 1 1 d . .
C00I C 0.4701(2) 0.38183(19) 0.18099(14) 0.0291(4) Uani 1 1 d . .
H25 H 0.4764 0.3561 0.1090 0.035 Uiso 1 1 calc R U
C00J C 0.2009(2) 0.2627(2) 0.36016(15) 0.0324(4) Uani 1 1 d . .
H5 H 0.1453 0.2267 0.3070 0.039 Uiso 1 1 calc R U
C00K C 0.1993(2) 0.35538(19) 0.52320(14) 0.0317(4) Uani 1 1 d . .
C00L C 0.3684(2) 0.1425(2) 0.19209(15) 0.0350(5) Uani 1 1 d . .
C00M C 0.3589(2) 0.36636(19) 0.51597(14) 0.0308(4) Uani 1 1 d . .
H6 H 0.4144 0.4008 0.5698 0.037 Uiso 1 1 calc R U
C00N C 0.1213(2) 0.3027(2) 0.44482(15) 0.0357(5) Uani 1 1 d . .
H7 H 0.0124 0.2938 0.4491 0.043 Uiso 1 1 calc R U
C00O C 0.4533(2) 0.24388(18) 0.25423(13) 0.0272(4) Uani 1 1 d . .
C00P C 0.8702(2) 0.2838(2) 0.07095(16) 0.0395(5) Uani 1 1 d . .
H20 H 0.8488 0.3569 0.0160 0.047 Uiso 1 1 calc R U
H21 H 0.9483 0.3189 0.1159 0.047 Uiso 1 1 calc R U
C00Q C 0.3292(2) 0.4742(2) 0.18929(15) 0.0361(5) Uani 1 1 d . .
C00R C 0.8694(2) 0.0206(2) 0.34328(17) 0.0428(5) Uani 1 1 d . .
H8 H 0.9600 -0.0274 0.3645 0.051 Uiso 1 1 calc R U
C00S C 0.7384(2) 0.0091(2) 0.40392(17) 0.0408(5) Uani 1 1 d . .
H9 H 0.7369 -0.0485 0.4661 0.049 Uiso 1 1 calc R U
C00T C 0.2582(3) 0.7230(3) 0.3714(2) 0.0618(7) Uani 1 1 d . .
H10 H 0.2826 0.6604 0.4313 0.093 Uiso 1 1 calc R U
H11 H 0.1716 0.7814 0.3882 0.093 Uiso 1 1 calc R U
H12 H 0.3483 0.7800 0.3514 0.093 Uiso 1 1 calc R U
C00U C 0.7610(3) 0.6520(2) 0.11618(18) 0.0534(6) Uani 1 1 d . .
H13 H 0.8039 0.6746 0.0462 0.064 Uiso 1 1 calc R U
H14 H 0.8448 0.6130 0.1598 0.064 Uiso 1 1 calc R U
C00V C 0.2159(3) 0.6427(3) 0.28519(18) 0.0562(7) Uani 1 1 d . .
H15 H 0.1269 0.5826 0.3053 0.067 Uiso 1 1 calc R U
H16 H 0.1875 0.7049 0.2249 0.067 Uiso 1 1 calc R U
C00W C 0.8244(4) 0.1105(3) -0.03758(19) 0.0692(8) Uani 1 1 d . .
H22 H 0.7417 0.0646 0.0042 0.104 Uiso 1 1 calc R U
H23 H 0.8788 0.0437 -0.0760 0.104 Uiso 1 1 calc R U
H24 H 0.7803 0.1817 -0.0855 0.104 Uiso 1 1 calc R U
C1 C 0.7016(4) 0.7785(3) 0.1575(2) 0.0869(10) Uani 1 1 d . .
H17 H 0.6167 0.8156 0.1154 0.130 Uiso 1 1 calc R U
H18 H 0.7845 0.8464 0.1562 0.130 Uiso 1 1 calc R U
H19 H 0.6646 0.7569 0.2281 0.130 Uiso 1 1 calc R U

loop_
_atom_site_aniso_label
_atom_site_aniso_U_11
_atom_site_aniso_U_22
_atom_site_aniso_U_33
_atom_site_aniso_U_23
_atom_site_aniso_U_13
_atom_site_aniso_U_12
F001 0.0275(6) 0.0684(8) 0.0383(7) -0.0089(6) -0.0076(5) -0.0060(6)
F002 0.0521(8) 0.0420(7) 0.0513(8) -0.0033(6) -0.0041(6) -0.0180(6)
F003 0.0379(7) 0.0605(8) 0.0433(7) -0.0260(6) 0.0035(6) -0.0078(6)
O10 0.0269(7) 0.0427(8) 0.0265(7) -0.0035(6) 0.0040(6) 0.0000(6)
O005 0.0332(7) 0.0377(8) 0.0286(7) -0.0051(6) 0.0014(6) -0.0030(6)
O006 0.0418(8) 0.0398(8) 0.0310(8) 0.0036(6) 0.0056(6) -0.0097(6)
O007 0.0296(8) 0.0667(10) 0.0410(9) -0.0195(8) 0.0086(7) -0.0032(7)
O008 0.0320(8) 0.0422(8) 0.0418(9) 0.0013(7) 0.0075(6) 0.0114(6)
O009 0.0481(9) 0.0567(10) 0.0464(10) -0.0182(8) 0.0148(7) 0.0054(8)
O00A 0.0387(9) 0.0768(12) 0.0421(9) 0.0044(8) -0.0104(7) 0.0159(8)
C00B 0.0230(9) 0.0303(9) 0.0258(10) 0.0008(8) 0.0020(7) -0.0018(7)
C00C 0.0247(10) 0.0400(11) 0.0410(12) -0.0109(9) -0.0013(9) 0.0019(8)
C00D 0.0291(10) 0.0310(10) 0.0280(10) -0.0088(8) -0.0005(8) -0.0028(8)
C00E 0.0257(10) 0.0287(10) 0.0294(10) -0.0066(8) -0.0005(8) -0.0011(8)
C00F 0.0231(9) 0.0327(10) 0.0298(10) -0.0001(8) 0.0026(8) -0.0035(8)
C00G 0.0355(11) 0.0358(11) 0.0348(11) 0.0000(9) 0.0029(9) 0.0011(9)
C00H 0.0293(10) 0.0312(10) 0.0300(11) -0.0046(8) 0.0069(8) 0.0033(8)
C00I 0.0243(10) 0.0372(10) 0.0250(10) 0.0003(8) 0.0018(8) -0.0005(8)
C00J 0.0247(10) 0.0434(11) 0.0286(10) -0.0005(9) -0.0012(8) -0.0039(9)
C00K 0.0273(10) 0.0373(10) 0.0300(10) -0.0026(8) 0.0062(8) 0.0015(8)
C00L 0.0281(10) 0.0454(12) 0.0321(11) -0.0067(9) 0.0002(9) -0.0054(9)
C00M 0.0292(10) 0.0340(10) 0.0293(10) -0.0038(8) 0.0027(8) -0.0036(8)
C00N 0.0195(9) 0.0505(12) 0.0365(11) -0.0009(9) 0.0041(8) -0.0010(9)
C00O 0.0235(9) 0.0333(10) 0.0248(10) -0.0027(8) 0.0005(7) -0.0029(8)
C00P 0.0332(11) 0.0469(12) 0.0386(12) -0.0084(10) 0.0129(9) -0.0046(9)
C00Q 0.0339(11) 0.0452(12) 0.0271(11) 0.0078(9) 0.0022(9) 0.0044(9)
C00R 0.0381(12) 0.0423(12) 0.0484(13) -0.0047(10) -0.0111(10) 0.0101(10)
C00S 0.0456(13) 0.0358(11) 0.0396(12) 0.0049(9) -0.0025(10) 0.0072(10)
C00T 0.0550(15) 0.0472(14) 0.084(2) -0.0132(13) 0.0163(14) 0.0149(12)
C00U 0.0591(15) 0.0549(14) 0.0441(13) 0.0052(11) 0.0047(11) -0.0295(12)
C00V 0.0528(15) 0.0695(17) 0.0442(14) 0.0048(12) 0.0101(11) 0.0335(13)
C00W 0.103(2) 0.0683(17) 0.0398(14) -0.0228(13) -0.0066(15) 0.0049(16)
C1 0.134(3) 0.0482(16) 0.079(2) -0.0080(15) -0.004(2) -0.0241(18)

loop_
_atom_type_symbol
_atom_type_description
_atom_type_scat_dispersion_real
_atom_type_scat_dispersion_imag
_atom_type_scat_source
C C 0.0033 0.0016 'International Tables Vol C Tables 4.2.6.8 and 6.1.1.4'
H H 0.0000 0.0000 'International Tables Vol C Tables 4.2.6.8 and 6.1.1.4'
F F 0.0171 0.0103 'International Tables Vol C Tables 4.2.6.8 and 6.1.1.4'
O O 0.0106 0.0060 'International Tables Vol C Tables 4.2.6.8 and 6.1.1.4'

loop_
_geom_angle_atom_site_label_1
_geom_angle_atom_site_label_2
_geom_angle_atom_site_label_3
_geom_angle
C00D O10 C00P 119.48(15)
C00H O006 C00U 117.54(16)
C00K O007 H1 109.5
C00Q O008 C00V 116.07(17)
C00P O009 C00W 113.55(18)
C00J C00B C00F 117.17(17)
C00J C00B C00O 123.88(16)
C00F C00B C00O 118.69(16)
C00R C00C C00D 120.21(19)
C00R C00C H2 119.9
C00D C00C H2 119.9
O10 C00D C00C 122.44(17)
O10 C00D C00E 116.51(16)
C00C C00D C00E 121.03(17)
C00G C00E C00D 116.69(17)
C00G C00E C00O 118.58(16)
C00D C00E C00O 124.49(16)
C00M C00F C00B 121.77(17)
C00M C00F H3 119.1
C00B C00F H3 119.1
C00S C00G C00E 122.61(19)
C00S C00G H4 118.7
C00E C00G H4 118.7
O005 C00H O006 124.89(18)
O005 C00H C00I 126.57(17)
O006 C00H C00I 108.50(16)
C00H C00I C00Q 107.11(15)
C00H C00I C00O 115.59(15)
C00Q C00I C00O 111.74(14)
C00H C00I H25 107.3
C00Q C00I H25 107.3
C00O C00I H25 107.3
C00N C00J C00B 121.63(18)
C00N C00J H5 119.2
C00B C00J H5 119.2
O007 C00K C00N 118.72(17)
O007 C00K C00M 122.35(17)
C00N C00K C00M 118.92(18)
F001 C00L F003 105.24(15)
F001 C00L F002 106.26(15)
F003 C00L F002 106.19(16)
F001 C00L C00O 114.79(16)
F003 C00L C00O 112.05(15)
F002 C00L C00O 111.69(16)
C00F C00M C00K 120.11(18)
C00F C00M H6 119.9
C00K C00M H6 119.9
C00K C00N C00J 120.40(18)
C00K C00N H7 119.8
C00J C00N H7 119.8
C00L C00O C00B 111.57(15)
C00L C00O C00E 103.95(14)
C00B C00O C00E 110.74(14)
C00L C00O C00I 105.98(15)
C00B C00O C00I 108.67(14)
C00E C00O C00I 115.79(14)
O009 C00P O10 112.88(16)
O009 C00P H20 109.0
O10 C00P H20 109.0
O009 C00P H21 109.0
O10 C00P H21 109.0
H20 C00P H21 107.8
O00A C00Q O008 124.68(19)
O00A C00Q C00I 124.62(19)
O008 C00Q C00I 110.69(16)
C00S C00R C00C 120.22(19)
C00S C00R H8 119.9
C00C C00R H8 119.9
C00R C00S C00G 119.15(19)
C00R C00S H9 120.4
C00G C00S H9 120.4
C00V C00T H10 109.5
C00V C00T H11 109.5
H10 C00T H11 109.5
C00V C00T H12 109.5
H10 C00T H12 109.5
H11 C00T H12 109.5
O006 C00U C1 110.4(2)
O006 C00U H13 109.6
C1 C00U H13 109.6
O006 C00U H14 109.6
C1 C00U H14 109.6
H13 C00U H14 108.1
O008 C00V C00T 107.62(19)
O008 C00V H15 110.2
C00T C00V H15 110.2
O008 C00V H16 110.2
C00T C00V H16 110.2
H15 C00V H16 108.5
O009 C00W H22 109.5
O009 C00W H23 109.5
H22 C00W H23 109.5
O009 C00W H24 109.5
H22 C00W H24 109.5
H23 C00W H24 109.5
C00U C1 H17 109.5
C00U C1 H18 109.5
H17 C1 H18 109.5
C00U C1 H19 109.5
H17 C1 H19 109.5
H18 C1 H19 109.5

loop_
_geom_bond_atom_site_label_1
_geom_bond_atom_site_label_2
_geom_bond_distance
F001 C00L 1.339(2)
F002 C00L 1.344(2)
F003 C00L 1.341(2)
O10 C00D 1.378(2)
O10 C00P 1.426(2)
O005 C00H 1.212(2)
O006 C00H 1.332(2)
O006 C00U 1.463(2)
O007 C00K 1.357(2)
O007 H1 0.8400
O008 C00Q 1.335(2)
O008 C00V 1.459(2)
O009 C00P 1.389(2)
O009 C00W 1.427(3)
O00A C00Q 1.201(2)
C00B C00J 1.389(3)
C00B C00F 1.394(2)
C00B C00O 1.544(2)
C00C C00R 1.381(3)
C00C C00D 1.387(3)
C00C H2 0.9500
C00D C00E 1.402(3)
C00E C00G 1.393(3)
C00E C00O 1.550(2)
C00F C00M 1.380(2)
C00F H3 0.9500
C00G C00S 1.383(3)
C00G H4 0.9500
C00H C00I 1.517(3)
C00I C00Q 1.532(3)
C00I C00O 1.594(2)
C00I H25 1.0000
C00J C00N 1.384(3)
C00J H5 0.9500
C00K C00N 1.382(3)
C00K C00M 1.391(3)
C00L C00O 1.541(3)
C00M H6 0.9500
C00N H7 0.9500
C00P H20 0.9900
C00P H21 0.9900
C00R C00S 1.375(3)
C00R H8 0.9500
C00S H9 0.9500
C00T C00V 1.489(3)
C00T H10 0.9800
C00T H11 0.9800
C00T H12 0.9800
C00U C1 1.489(4)
C00U H13 0.9900
C00U H14 0.9900
C00V H15 0.9900
C00V H16 0.9900
C00W H22 0.9800
C00W H23 0.9800
C00W H24 0.9800
C1 H17 0.9800
C1 H18 0.9800
C1 H19 0.9800

loop_
_geom_hbond_atom_site_label_D
_geom_hbond_atom_site_label_H
_geom_hbond_atom_site_label_A
_geom_hbond_distance_DH
_geom_hbond_distance_HA
_geom_hbond_distance_DA
_geom_hbond_angle_DHA
_geom_hbond_site_symmetry_A
O007 H1 O005 0.84 1.96 2.8019(19) 177.8 2_666
C00C H2 O009 0.95 2.43 2.998(3) 118.1 .

loop_
_geom_torsion_atom_site_label_1
_geom_torsion_atom_site_label_2
_geom_torsion_atom_site_label_3
_geom_torsion_atom_site_label_4
_geom_torsion
C00P O10 C00D C00C -13.0(3)
C00P O10 C00D C00E 168.75(16)
C00R C00C C00D O10 -177.49(17)
C00R C00C C00D C00E 0.6(3)
O10 C00D C00E C00G 175.08(15)
C00C C00D C00E C00G -3.2(3)
O10 C00D C00E C00O 0.8(3)
C00C C00D C00E C00O -177.47(17)
C00J C00B C00F C00M 0.5(3)
C00O C00B C00F C00M 174.99(16)
C00D C00E C00G C00S 3.4(3)
C00O C00E C00G C00S 178.07(18)
C00U O006 C00H O005 -2.8(3)
C00U O006 C00H C00I 174.94(17)
O005 C00H C00I C00Q 102.7(2)
O006 C00H C00I C00Q -74.96(18)
O005 C00H C00I C00O -22.5(3)
O006 C00H C00I C00O 159.79(15)
C00F C00B C00J C00N 0.1(3)
C00O C00B C00J C00N -174.10(17)
C00B C00F C00M C00K -1.1(3)
O007 C00K C00M C00F -179.29(17)
C00N C00K C00M C00F 1.2(3)
O007 C00K C00N C00J 179.84(17)
C00M C00K C00N C00J -0.6(3)
C00B C00J C00N C00K 0.0(3)
F001 C00L C00O C00B 68.6(2)
F003 C00L C00O C00B -171.45(15)
F002 C00L C00O C00B -52.5(2)
F001 C00L C00O C00E -172.03(15)
F003 C00L C00O C00E -52.07(19)
F002 C00L C00O C00E 66.93(19)
F001 C00L C00O C00I -49.5(2)
F003 C00L C00O C00I 70.44(19)
F002 C00L C00O C00I -170.56(15)
C00J C00B C00O C00L -25.7(2)
C00F C00B C00O C00L 160.19(16)
C00J C00B C00O C00E -141.01(18)
C00F C00B C00O C00E 44.9(2)
C00J C00B C00O C00I 90.8(2)
C00F C00B C00O C00I -83.32(19)
C00G C00E C00O C00L -87.92(19)
C00D C00E C00O C00L 86.3(2)
C00G C00E C00O C00B 32.0(2)
C00D C00E C00O C00B -153.78(17)
C00G C00E C00O C00I 156.29(16)
C00D C00E C00O C00I -29.5(2)
C00H C00I C00O C00L -149.65(15)
C00Q C00I C00O C00L 87.51(18)
C00H C00I C00O C00B 90.32(18)
C00Q C00I C00O C00B -32.5(2)
C00H C00I C00O C00E -35.0(2)
C00Q C00I C00O C00E -157.85(16)
C00W O009 C00P O10 57.4(2)
C00D O10 C00P O009 71.5(2)
C00V O008 C00Q O00A 8.6(3)
C00V O008 C00Q C00I -172.49(16)
C00H C00I C00Q O00A 142.7(2)
C00O C00I C00Q O00A -89.8(2)
C00H C00I C00Q O008 -36.3(2)
C00O C00I C00Q O008 91.29(19)
C00D C00C C00R C00S 1.8(3)
C00C C00R C00S C00G -1.6(3)
C00E C00G C00S C00R -1.1(3)
C00H O006 C00U C1 -87.1(2)
C00Q O008 C00V C00T 175.39(18)
